data_4105210
loop_
_publ_author_name
'KaKing Yan'
'Brianna M. Upton'
'Arkady Ellern'
'Aaron D. Sadow'

_publ_contact_author_address
;1605 Gilman Hall
Department of Chemistry
Iowa State University
Ames IA 50011
;
_publ_contact_author_email sadow@iastate.edu
_publ_contact_author_fax 5152940105
_publ_contact_author_name 'Aaron D. Sadow'
_publ_contact_author_phone 5152948069
_publ_section_title
;
 Lewis Acid-Mediated \b-Hydride Abstraction Reactions of Divalent
 M(C(SiHMe2)3)2THF2(M = Ca, Yb)
;
_journal_name_full 'Journal of the American Chemical Society'
_journal_page_first 15110
_journal_page_last 15111
_journal_paper_doi 10.1021/ja9070865
_journal_volume 131
_journal_year 2009
_chemical_formula_sum 'C14 H40 Si6'
_chemical_formula_weight 377.00
_chemical_name_systematic
; 
 ? 
;
_space_group_IT_number 2
_symmetry_cell_setting triclinic
_symmetry_space_group_name_Hall '-P 1'
_symmetry_space_group_name_H-M 'P -1'
_atom_sites_solution_hydrogens geom
_atom_sites_solution_primary direct
_atom_sites_solution_secondary difmap
_audit_creation_method SHELXL-97
_cell_angle_alpha 104.555(19)
_cell_angle_beta 91.47(2)
_cell_angle_gamma 114.49(2)
_cell_formula_units_Z 1
_cell_length_a 8.512(7)
_cell_length_b 8.569(7)
_cell_length_c 9.253(9)
_cell_measurement_reflns_used 715
_cell_measurement_temperature 173(2)
_cell_measurement_theta_max 27.94
_cell_measurement_theta_min 2.73
_cell_volume 588.0(9)
_computing_cell_refinement 'Bruker SMART'
_computing_data_collection 'Bruker SMART'
_computing_data_reduction 'Bruker SAINT'
_computing_molecular_graphics 'Bruker SHELXTL'
_computing_publication_material 'Bruker SHELXTL'
_computing_structure_refinement 'SHELXL-97 (Sheldrick, 1997)'
_computing_structure_solution 'SHELXS-97 (Sheldrick, 1990)'
_diffrn_ambient_temperature 173(2)
_diffrn_measured_fraction_theta_full 0.999
_diffrn_measured_fraction_theta_max 0.999
_diffrn_measurement_device_type 'CCD area detector'
_diffrn_measurement_method 'phi and omega scans'
_diffrn_radiation_monochromator graphite
_diffrn_radiation_source 'fine-focus sealed tube'
_diffrn_radiation_type MoK\a
_diffrn_radiation_wavelength 0.71073
_diffrn_reflns_av_R_equivalents 0.3013
_diffrn_reflns_av_sigmaI/netI 0.2229
_diffrn_reflns_limit_h_max 8
_diffrn_reflns_limit_h_min -8
_diffrn_reflns_limit_k_max 8
_diffrn_reflns_limit_k_min -8
_diffrn_reflns_limit_l_max 9
_diffrn_reflns_limit_l_min -9
_diffrn_reflns_number 3026
_diffrn_reflns_theta_full 21.00
_diffrn_reflns_theta_max 21.00
_diffrn_reflns_theta_min 2.30
_exptl_absorpt_coefficient_mu 0.348
_exptl_absorpt_correction_T_max 1
_exptl_absorpt_correction_T_min 0.78
_exptl_absorpt_correction_type multi-scan
_exptl_absorpt_process_details 'BRUKER SADABS'
_exptl_crystal_colour colorless
_exptl_crystal_density_diffrn 1.065
_exptl_crystal_density_meas ?
_exptl_crystal_description prism
_exptl_crystal_F_000 208
_exptl_crystal_size_max 0.35
_exptl_crystal_size_mid 0.35
_exptl_crystal_size_min 0.19
_refine_diff_density_max 0.641
_refine_diff_density_min -0.763
_refine_diff_density_rms 0.133
_refine_ls_extinction_method none
_refine_ls_goodness_of_fit_ref 1.034
_refine_ls_hydrogen_treatment mixed
_refine_ls_matrix_type full
_refine_ls_number_parameters 105
_refine_ls_number_reflns 1275
_refine_ls_number_restraints 0
_refine_ls_restrained_S_all 1.034
_refine_ls_R_factor_all 0.1016
_refine_ls_R_factor_gt 0.0771
_refine_ls_shift/su_max 0.000
_refine_ls_shift/su_mean 0.000
_refine_ls_structure_factor_coef Fsqd
_refine_ls_weighting_details 'calc w=1/[\s^2^(Fo^2^)+(0.1379P)^2^+0.6066P] where P=(Fo^2^+2Fc^2^)/3'
_refine_ls_weighting_scheme calc
_refine_ls_wR_factor_gt 0.1992
_refine_ls_wR_factor_ref 0.2429
_reflns_number_gt 859
_reflns_number_total 1275
_reflns_threshold_expression >2sigma(I)
_cod_data_source_file ja9070865_si_004.cif
_cod_data_source_block disilacyclobutane
_cod_depositor_comments
;
The following automatic conversions were performed:

'_exptl_crystal_density_meas' value 'none' was changed to '?' - the
value is perceived as not measured.

Automatic conversion script
Id: cif_fix_values 3008 2015-01-20 13:52:24Z robertas 
;
_cod_database_code 4105210

loop_
_symmetry_equiv_pos_as_xyz
'x, y, z'
'-x, -y, -z'

loop_
_atom_site_label
_atom_site_type_symbol
_atom_site_fract_x
_atom_site_fract_y
_atom_site_fract_z
_atom_site_U_iso_or_equiv
_atom_site_adp_type
_atom_site_occupancy
_atom_site_symmetry_multiplicity
_atom_site_calc_flag
_atom_site_refinement_flags
Si1 Si 0.57907(19) 1.10749(18) 0.91908(18) 0.0233(8) Uani 1 1 d .
Si2 Si 0.4023(2) 0.6925(2) 0.7369(2) 0.0294(8) Uani 1 1 d .
Si3 Si 0.1668(2) 0.89442(19) 0.8257(2) 0.0294(8) Uani 1 1 d .
C1 C 0.3766(7) 0.8816(7) 0.8752(7) 0.0216(15) Uani 1 1 d .
C2 C 0.5343(9) 1.2956(7) 0.8893(8) 0.0385(18) Uani 1 1 d .
H2A H 0.4896 1.2675 0.7828 0.058 Uiso 1 1 calc R
H2B H 0.6426 1.4068 0.9179 0.058 Uiso 1 1 calc R
H2C H 0.4475 1.3104 0.9519 0.058 Uiso 1 1 calc R
C3 C 0.7587(8) 1.1071(8) 0.8090(8) 0.0383(17) Uani 1 1 d .
H3A H 0.8631 1.2205 0.8504 0.057 Uiso 1 1 calc R
H3B H 0.7229 1.0929 0.7032 0.057 Uiso 1 1 calc R
H3C H 0.7847 1.0076 0.8154 0.057 Uiso 1 1 calc R
C4 C 0.2247(8) 0.4617(7) 0.7196(8) 0.0426(19) Uani 1 1 d .
H4A H 0.2037 0.4489 0.8206 0.064 Uiso 1 1 calc R
H4B H 0.2611 0.3711 0.6659 0.064 Uiso 1 1 calc R
H4C H 0.1171 0.4454 0.6635 0.064 Uiso 1 1 calc R
C5 C 0.4123(10) 0.7122(9) 0.5396(8) 0.052(2) Uani 1 1 d .
H5A H 0.4545 0.6289 0.4810 0.077 Uiso 1 1 calc R
H5B H 0.4921 0.8349 0.5426 0.077 Uiso 1 1 calc R
H5C H 0.2955 0.6830 0.4920 0.077 Uiso 1 1 calc R
C6 C 0.1417(9) 0.9344(10) 0.6392(8) 0.053(2) Uani 1 1 d .
H6A H 0.2531 1.0240 0.6248 0.080 Uiso 1 1 calc R
H6B H 0.0523 0.9781 0.6363 0.080 Uiso 1 1 calc R
H6C H 0.1065 0.8222 0.5585 0.080 Uiso 1 1 calc R
C7 C -0.0340(7) 0.6886(9) 0.8276(9) 0.047(2) Uani 1 1 d .
H7A H -0.1381 0.7076 0.8108 0.071 Uiso 1 1 calc R
H7B H -0.0278 0.6655 0.9256 0.071 Uiso 1 1 calc R
H7C H -0.0406 0.5856 0.7474 0.071 Uiso 1 1 calc R
H3S H 0.158(7) 1.025(7) 0.916(7) 0.038(16) Uiso 1 1 d .
H2S H 0.558(8) 0.703(8) 0.802(7) 0.044(17) Uiso 1 1 d .

loop_
_atom_site_aniso_label
_atom_site_aniso_U_11
_atom_site_aniso_U_22
_atom_site_aniso_U_33
_atom_site_aniso_U_23
_atom_site_aniso_U_13
_atom_site_aniso_U_12
Si1 0.0201(12) 0.0157(11) 0.0370(14) 0.0141(9) 0.0010(10) 0.0069(8)
Si2 0.0280(13) 0.0219(11) 0.0436(14) 0.0118(9) 0.0017(10) 0.0148(9)
Si3 0.0213(12) 0.0250(11) 0.0472(15) 0.0140(10) -0.0015(10) 0.0136(9)
C1 0.009(3) 0.016(3) 0.040(4) 0.017(3) 0.000(3) 0.001(3)
C2 0.042(4) 0.023(3) 0.054(4) 0.022(3) -0.005(4) 0.011(3)
C3 0.024(3) 0.037(4) 0.049(4) 0.021(3) 0.008(3) 0.004(3)
C4 0.038(4) 0.016(3) 0.061(5) -0.001(3) -0.003(4) 0.006(3)
C5 0.070(5) 0.045(4) 0.041(4) 0.005(4) 0.008(4) 0.030(4)
C6 0.043(4) 0.073(5) 0.059(5) 0.030(4) -0.005(4) 0.034(4)
C7 0.013(3) 0.045(4) 0.080(6) 0.020(4) 0.007(4) 0.008(3)

loop_
_atom_type_symbol
_atom_type_description
_atom_type_scat_dispersion_real
_atom_type_scat_dispersion_imag
_atom_type_scat_source
C C 0.0033 0.0016 'International Tables Vol C Tables 4.2.6.8 and 6.1.1.4'
H H 0.0000 0.0000 'International Tables Vol C Tables 4.2.6.8 and 6.1.1.4'
Si Si 0.0817 0.0704 'International Tables Vol C Tables 4.2.6.8 and 6.1.1.4'

loop_
_geom_angle_atom_site_label_1
_geom_angle_atom_site_label_2
_geom_angle_atom_site_label_3
_geom_angle
_geom_angle_site_symmetry_1
_geom_angle_site_symmetry_3
C3 Si1 C2 105.2(3) . .
C3 Si1 C1 114.4(3) . 2_677
C2 Si1 C1 114.7(3) . 2_677
C3 Si1 C1 115.1(3) . .
C2 Si1 C1 114.4(3) . .
C1 Si1 C1 93.3(2) 2_677 .
C3 Si1 Si1 127.6(2) . 2_677
C2 Si1 Si1 127.2(3) . 2_677
C1 Si1 Si1 46.93(17) 2_677 2_677
C1 Si1 Si1 46.37(19) . 2_677
C5 Si2 C1 114.1(3) . .
C5 Si2 C4 105.8(3) . .
C1 Si2 C4 114.7(3) . .
C5 Si2 H2S 112(3) . .
C1 Si2 H2S 103(3) . .
C4 Si2 H2S 108(2) . .
C6 Si3 C7 107.0(3) . .
C6 Si3 C1 114.9(3) . .
C7 Si3 C1 113.2(3) . .
C6 Si3 H3S 103(3) . .
C7 Si3 H3S 107(3) . .
C1 Si3 H3S 111(3) . .
Si3 C1 Si2 113.1(3) . .
Si3 C1 Si1 113.6(3) . 2_677
Si2 C1 Si1 113.8(2) . 2_677
Si3 C1 Si1 113.5(3) . .
Si2 C1 Si1 113.6(3) . .
Si1 C1 Si1 86.7(2) 2_677 .
Si1 C2 H2A 109.5 . .
Si1 C2 H2B 109.5 . .
H2A C2 H2B 109.5 . .
Si1 C2 H2C 109.5 . .
H2A C2 H2C 109.5 . .
H2B C2 H2C 109.5 . .
Si1 C3 H3A 109.5 . .
Si1 C3 H3B 109.5 . .
H3A C3 H3B 109.5 . .
Si1 C3 H3C 109.5 . .
H3A C3 H3C 109.5 . .
H3B C3 H3C 109.5 . .
Si2 C4 H4A 109.5 . .
Si2 C4 H4B 109.5 . .
H4A C4 H4B 109.5 . .
Si2 C4 H4C 109.5 . .
H4A C4 H4C 109.5 . .
H4B C4 H4C 109.5 . .
Si2 C5 H5A 109.5 . .
Si2 C5 H5B 109.5 . .
H5A C5 H5B 109.5 . .
Si2 C5 H5C 109.5 . .
H5A C5 H5C 109.5 . .
H5B C5 H5C 109.5 . .
Si3 C6 H6A 109.5 . .
Si3 C6 H6B 109.5 . .
H6A C6 H6B 109.5 . .
Si3 C6 H6C 109.5 . .
H6A C6 H6C 109.5 . .
H6B C6 H6C 109.5 . .
Si3 C7 H7A 109.5 . .
Si3 C7 H7B 109.5 . .
H7A C7 H7B 109.5 . .
Si3 C7 H7C 109.5 . .
H7A C7 H7C 109.5 . .
H7B C7 H7C 109.5 . .

loop_
_geom_bond_atom_site_label_1
_geom_bond_atom_site_label_2
_geom_bond_distance
_geom_bond_site_symmetry_2
Si1 C3 1.859(7) .
Si1 C2 1.883(5) .
Si1 C1 1.902(6) 2_677
Si1 C1 1.920(5) .
Si1 Si1 2.623(3) 2_677
Si2 C5 1.876(7) .
Si2 C1 1.892(6) .
Si2 C4 1.890(6) .
Si2 H2S 1.40(6) .
Si3 C6 1.865(7) .
Si3 C7 1.885(6) .
Si3 C1 1.886(5) .
Si3 H3S 1.25(6) .
C1 Si1 1.902(6) 2_677
C2 H2A 0.9800 .
C2 H2B 0.9800 .
C2 H2C 0.9800 .
C3 H3A 0.9800 .
C3 H3B 0.9800 .
C3 H3C 0.9800 .
C4 H4A 0.9800 .
C4 H4B 0.9800 .
C4 H4C 0.9800 .
C5 H5A 0.9800 .
C5 H5B 0.9800 .
C5 H5C 0.9800 .
C6 H6A 0.9800 .
C6 H6B 0.9800 .
C6 H6C 0.9800 .
C7 H7A 0.9800 .
C7 H7B 0.9800 .
C7 H7C 0.9800 .
